data_1553449
loop_
_publ_author_name
'Ran, Guang-Yao'
'Wang, Pan'
'Du, Wei'
'Chen, Ying-Chun'

_publ_section_title
;
 \a-Regioselective [3 + 2] annulations with Morita--Baylis--Hillman
 carbonates of isatins and 2-nitro-1,3-enynes
;
_journal_issue 7
_journal_name_full 'Organic Chemistry Frontiers'
_journal_page_first 861
_journal_paper_doi 10.1039/C6QO00118A
_journal_volume 3
_journal_year 2016
_chemical_absolute_configuration rm
_chemical_formula_moiety 'C32 H25 N O5.95'
_chemical_formula_sum 'C32 H25 N O6'
_chemical_formula_weight 519.53
_space_group_crystal_system orthorhombic
_space_group_IT_number 19
_space_group_name_Hall 'P 2ac 2ab'
_space_group_name_H-M_alt 'P 21 21 21'
_atom_sites_solution_hydrogens geom
_atom_sites_solution_primary direct
_audit_creation_date 2016-03-23
_audit_creation_method
;
Olex2 1.2
(compiled 2014.06.23 svn.r2946 for OlexSys, GUI svn.r4855)
;
_audit_update_record
;
2016-03-24 deposited with the CCDC.
2016-05-13 downloaded from the CCDC.
;
_cell_angle_alpha 90
_cell_angle_beta 90
_cell_angle_gamma 90
_cell_formula_units_Z 4
_cell_length_a 9.02156(13)
_cell_length_b 9.44417(11)
_cell_length_c 30.9480(4)
_cell_measurement_reflns_used 10392
_cell_measurement_temperature 291.29(10)
_cell_measurement_theta_max 71.4350
_cell_measurement_theta_min 4.3130
_cell_volume 2636.81(6)
_computing_cell_refinement
'CrysAlisPro, Agilent Technologies, Version 1.171.37.34 (release 22-05-2014 CrysAlis171 .NET) (compiled May 22 2014,16:03:01)'
_computing_data_collection
'CrysAlisPro, Agilent Technologies, Version 1.171.37.34 (release 22-05-2014 CrysAlis171 .NET) (compiled May 22 2014,16:03:01)'
_computing_data_reduction
'CrysAlisPro, Agilent Technologies, Version 1.171.37.34 (release 22-05-2014 CrysAlis171 .NET) (compiled May 22 2014,16:03:01)'
_computing_molecular_graphics 'Olex2 (Dolomanov et al., 2009)'
_computing_publication_material 'Olex2 (Dolomanov et al., 2009)'
_computing_structure_refinement 'ShelXL (Sheldrick, 2008)'
_computing_structure_solution 'ShelXS (Sheldrick, 2008)'
_diffrn_ambient_environment air
_diffrn_ambient_temperature 291.29(10)
_diffrn_detector 'CCD plate'
_diffrn_detector_area_resol_mean 8.0243
_diffrn_detector_type EosS2
_diffrn_measured_fraction_theta_full 0.999
_diffrn_measured_fraction_theta_max 0.983
_diffrn_measurement_details
;
#__ type_ start__ end____ width___ exp.time_
  1 omega    7.00  108.00   1.0000    1.0000
omega____ theta____ kappa____ phi______ frames
    -       36.7203   19.0000 -180.0000 101

#__ type_ start__ end____ width___ exp.time_
  2 omega   10.00  104.00   1.0000    1.0000
omega____ theta____ kappa____ phi______ frames
    -       36.7203   77.0000 -180.0000 94

#__ type_ start__ end____ width___ exp.time_
  3 omega    1.00   76.00   1.0000    1.0000
omega____ theta____ kappa____ phi______ frames
    -       36.7203  -99.0000  -30.0000 75

#__ type_ start__ end____ width___ exp.time_
  4 omega  -31.00   53.00   1.0000    1.0000
omega____ theta____ kappa____ phi______ frames
    -       36.7203  -57.0000   60.0000 84

#__ type_ start__ end____ width___ exp.time_
  5 omega   40.00   98.00   1.0000    5.0000
omega____ theta____ kappa____ phi______ frames
    -      108.0000  -45.0000  120.0000 58

#__ type_ start__ end____ width___ exp.time_
  6 omega   38.00  116.00   1.0000    5.0000
omega____ theta____ kappa____ phi______ frames
    -      108.0000 -112.0000  -30.0000 78

#__ type_ start__ end____ width___ exp.time_
  7 omega   38.00   91.00   1.0000    5.0000
omega____ theta____ kappa____ phi______ frames
    -      108.0000  -30.0000  -60.0000 53

#__ type_ start__ end____ width___ exp.time_
  8 omega   39.00  110.00   1.0000    5.0000
omega____ theta____ kappa____ phi______ frames
    -      108.0000  -95.0000  150.0000 71

#__ type_ start__ end____ width___ exp.time_
  9 omega   38.00   91.00   1.0000    5.0000
omega____ theta____ kappa____ phi______ frames
    -      108.0000  -30.0000  -90.0000 53

#__ type_ start__ end____ width___ exp.time_
 10 omega   38.00   91.00   1.0000    5.0000
omega____ theta____ kappa____ phi______ frames
    -      108.0000  -30.0000 -150.0000 53

#__ type_ start__ end____ width___ exp.time_
 11 omega   38.00   91.00   1.0000    5.0000
omega____ theta____ kappa____ phi______ frames
    -      108.0000  -30.0000 -120.0000 53

#__ type_ start__ end____ width___ exp.time_
 12 omega   40.00   98.00   1.0000    5.0000
omega____ theta____ kappa____ phi______ frames
    -      108.0000  -45.0000  -90.0000 58

#__ type_ start__ end____ width___ exp.time_
 13 omega   -2.00  108.00   1.0000    1.0000
omega____ theta____ kappa____ phi______ frames
    -       36.7203   15.0000   61.0000 110

#__ type_ start__ end____ width___ exp.time_
 14 omega   10.00  104.00   1.0000    1.0000
omega____ theta____ kappa____ phi______ frames
    -       36.7203   77.0000  -90.0000 94

#__ type_ start__ end____ width___ exp.time_
 15 omega   55.00  109.00   1.0000    1.0000
omega____ theta____ kappa____ phi______ frames
    -       36.7203 -178.0000  -60.0000 54

#__ type_ start__ end____ width___ exp.time_
 16 omega   70.00  178.00   1.0000    5.0000
omega____ theta____ kappa____ phi______ frames
    -      108.0000   15.0000  -60.0000 108
;
_diffrn_measurement_device 'four-circle diffractometer'
_diffrn_measurement_device_type 'SuperNova, Dual, Cu at zero, EosS2'
_diffrn_measurement_method '\w scans'
_diffrn_orient_matrix_UB_11 -0.0321871000
_diffrn_orient_matrix_UB_12 0.0634661000
_diffrn_orient_matrix_UB_13 0.0448761000
_diffrn_orient_matrix_UB_21 0.0170455000
_diffrn_orient_matrix_UB_22 -0.1477600000
_diffrn_orient_matrix_UB_23 0.0204445000
_diffrn_orient_matrix_UB_31 0.1668160000
_diffrn_orient_matrix_UB_32 0.0273561000
_diffrn_orient_matrix_UB_33 0.0065506000
_diffrn_radiation_monochromator mirror
_diffrn_radiation_probe x-ray
_diffrn_radiation_type CuK\a
_diffrn_radiation_wavelength 1.54184
_diffrn_reflns_av_R_equivalents 0.0290
_diffrn_reflns_av_unetI/netI 0.0224
_diffrn_reflns_Laue_measured_fraction_full 0.999
_diffrn_reflns_Laue_measured_fraction_max 0.983
_diffrn_reflns_limit_h_max 10
_diffrn_reflns_limit_h_min -7
_diffrn_reflns_limit_k_max 11
_diffrn_reflns_limit_k_min -11
_diffrn_reflns_limit_l_max 37
_diffrn_reflns_limit_l_min -33
_diffrn_reflns_number 13769
_diffrn_reflns_point_group_measured_fraction_full 0.922
_diffrn_reflns_point_group_measured_fraction_max 0.897
_diffrn_reflns_theta_full 67.684
_diffrn_reflns_theta_max 71.377
_diffrn_reflns_theta_min 4.896
_diffrn_source 'sealed X-ray tube'
_diffrn_source_type 'SuperNova (Cu) X-ray Source'
_exptl_absorpt_coefficient_mu 0.742
_exptl_absorpt_correction_T_max 1.00000
_exptl_absorpt_correction_T_min 0.48107
_exptl_absorpt_correction_type multi-scan
_exptl_absorpt_process_details
'CrysAlisPro, Agilent Technologies, Version 1.171.37.34 (release 22-05-2014 CrysAlis171 .NET) (compiled May 22 2014,16:03:01) Empirical absorption correction using spherical harmonics, implemented in SCALE3 ABSPACK scaling algorithm.'
_exptl_crystal_colour 'clear light colourless'
_exptl_crystal_colour_lustre clear
_exptl_crystal_colour_modifier light
_exptl_crystal_colour_primary colourless
_exptl_crystal_density_diffrn 1.309
_exptl_crystal_description block
_exptl_crystal_F_000 1088
_exptl_crystal_size_max 0.16
_exptl_crystal_size_mid 0.15
_exptl_crystal_size_min 0.15
_refine_diff_density_max 0.459
_refine_diff_density_min -0.308
_refine_diff_density_rms 0.060
_refine_ls_abs_structure_details
;
 Flack x determined using 1672 quotients [(I+)-(I-)]/[(I+)+(I-)]
 (Parsons, Flack and Wagner, Acta Cryst. B69 (2013) 249-259).
;
_refine_ls_abs_structure_Flack -0.06(10)
_refine_ls_extinction_method none
_refine_ls_goodness_of_fit_ref 1.029
_refine_ls_hydrogen_treatment constr
_refine_ls_matrix_type full
_refine_ls_number_parameters 355
_refine_ls_number_reflns 4592
_refine_ls_number_restraints 112
_refine_ls_restrained_S_all 1.023
_refine_ls_R_factor_all 0.0536
_refine_ls_R_factor_gt 0.0532
_refine_ls_shift/su_max 0.000
_refine_ls_shift/su_mean 0.000
_refine_ls_structure_factor_coef Fsqd
_refine_ls_weighting_details 'w=1/[\s^2^(Fo^2^)+(0.1089P)^2^+0.8579P] where P=(Fo^2^+2Fc^2^)/3'
_refine_ls_weighting_scheme calc
_refine_ls_wR_factor_gt 0.1478
_refine_ls_wR_factor_ref 0.1485
_reflns_Friedel_coverage 0.592
_reflns_Friedel_fraction_full 0.818
_reflns_Friedel_fraction_max 0.781
_reflns_number_gt 4525
_reflns_number_total 4592
_reflns_threshold_expression 'I > 2\s(I)'
_cod_data_source_file c6qo00118a2.cif
_cod_data_source_block 3s
_cod_database_code 1553449
_shelxl_version_number 2014-1
_chemical_oxdiff_formula 'C1 H1 N1 O1'
_shelx_space_group_comment
;
The symmetry employed for this shelxl refinement is uniquely defined
by the following loop, which should always be used as a source of
symmetry information in preference to the above space-group names.
They are only intended as comments.
;
_reflns_odcompleteness_completeness 99.82
_reflns_odcompleteness_iscentric 1
_reflns_odcompleteness_theta 66.97
_olex2_refinement_description
;
1. Fixed Uiso
 At 1.2 times of:
  All C(H) groups, All C(H,H) groups
 At 1.5 times of:
  All C(H,H,H) groups
2. Rigid bond restraints
 All non-hydrogen atoms
 with sigma for 1-2 distances of 0.008 and sigma for 1-3 distances of 0.007
 All non-hydrogen atoms
 with sigma for 1-2 distances of 0.01 and sigma for 1-3 distances of 0.007
 All non-hydrogen atoms
 with sigma for 1-2 distances of 0.007 and sigma for 1-3 distances of 0.007
3. Uiso/Uaniso restraints and constraints
O36: within 1.7A with sigma of 0.01 and sigma for terminal atoms of 0.01
C35: within 1.7A with sigma of 0.01 and sigma for terminal atoms of 0.01
C35 \\sim O36: within 1.7A with sigma of 0.02 and sigma for terminal atoms of
0.02
C35 \\sim O36: within 1.7A with sigma of 0.01 and sigma for terminal atoms of
0.02
4.a Ternary CH refined with riding coordinates:
 C10(H10)
4.b Secondary CH2 refined with riding coordinates:
 C22(H22A,H22B)
4.c Aromatic/amide H refined with riding coordinates:
 C11(H11), C3(H3), C6(H6), C5(H5), C15(H15), C4(H4), C17(H17), C19(H19),
 C26(H26), C18(H18), C30(H30), C16(H16), C24(H24), C29(H29), C27(H27), C28(H28)
4.d Idealised Me refined as rotating group:
 C33(H33A,H33B,H33C), C39(H39A,H39B,H39C)
;
_olex2_submission_special_instructions 'No special instructions were received'

loop_
_space_group_symop_operation_xyz
'x, y, z'
'-x+1/2, -y, z+1/2'
'x+1/2, -y+1/2, -z'
'-x, y+1/2, -z+1/2'

loop_
_atom_site_label
_atom_site_type_symbol
_atom_site_fract_x
_atom_site_fract_y
_atom_site_fract_z
_atom_site_U_iso_or_equiv
_atom_site_adp_type
_atom_site_occupancy
_atom_site_site_symmetry_order
_atom_site_calc_flag
_atom_site_refinement_flags_posn
_atom_site_refinement_flags_adp
_atom_site_disorder_assembly
_atom_site_disorder_group
O38 O -0.8959(3) -0.5943(3) -0.10109(8) 0.0415(6) Uani 1 1 d . U . .
O32 O -0.7881(3) -0.8239(2) -0.23154(7) 0.0414(6) Uani 1 1 d . U . .
C31 C -0.8050(3) -0.7035(3) -0.20984(9) 0.0258(6) Uani 1 1 d . U . .
N1 N -0.8611(3) -0.3749(3) -0.13158(8) 0.0287(5) Uani 1 1 d . U . .
C12 C -0.7022(3) -0.6906(3) -0.17265(8) 0.0213(5) Uani 1 1 d . U . .
O37 O -0.3668(3) -0.6005(3) -0.17018(8) 0.0449(6) Uani 1 1 d . U . .
O34 O -0.8947(3) -0.6144(3) -0.21843(9) 0.0560(8) Uani 1 1 d . U . .
C2 C -0.7702(3) -0.3176(3) -0.16386(9) 0.0245(5) Uani 1 1 d . U . .
C8 C -0.6855(3) -0.5501(3) -0.15039(8) 0.0192(5) Uani 1 1 d . U . .
C7 C -0.6668(3) -0.4180(3) -0.17758(8) 0.0211(5) Uani 1 1 d . U . .
O23 O -0.6168(3) -0.3670(3) 0.02759(7) 0.0497(7) Uani 1 1 d . U . .
C14 C -0.6005(3) -0.8103(3) -0.07110(9) 0.0260(6) Uani 1 1 d . U . .
C11 C -0.6308(3) -0.7953(3) -0.15257(8) 0.0252(6) Uani 1 1 d . U . .
H11 H -0.6332 -0.8889 -0.1619 0.030 Uiso 1 1 calc R . . .
C35 C -0.4086(3) -0.5333(3) -0.13924(8) 0.0217(5) Uani 1 1 d . U . .
C3 C -0.7802(4) -0.1852(3) -0.18308(11) 0.0372(7) Uani 1 1 d . U . .
H3 H -0.8468 -0.1175 -0.1731 0.045 Uiso 1 1 calc R . . .
C13 C -0.5558(3) -0.5806(3) -0.11726(8) 0.0216(5) Uani 1 1 d . U . .
C9 C -0.8281(3) -0.5139(3) -0.12434(8) 0.0238(5) Uani 1 1 d . U . .
C21 C -0.5950(4) -0.4201(3) -0.04859(10) 0.0392(8) Uani 1 1 d . U . .
C20 C -0.5708(4) -0.4989(3) -0.07764(9) 0.0301(6) Uani 1 1 d . U . .
C6 C -0.5754(4) -0.3887(3) -0.21241(9) 0.0305(6) Uani 1 1 d . U . .
H6 H -0.5081 -0.4558 -0.2223 0.037 Uiso 1 1 calc R . . .
C5 C -0.5863(4) -0.2562(4) -0.23238(10) 0.0385(7) Uani 1 1 d . U . .
H5 H -0.5252 -0.2347 -0.2557 0.046 Uiso 1 1 calc R . . .
C15 C -0.5092(4) -0.8014(4) -0.03502(10) 0.0356(7) Uani 1 1 d . U . .
H15 H -0.4190 -0.7541 -0.0369 0.043 Uiso 1 1 calc R . . .
C4 C -0.6866(4) -0.1575(3) -0.21782(11) 0.0413(7) Uani 1 1 d . U . .
H4 H -0.6921 -0.0701 -0.2315 0.050 Uiso 1 1 calc R . . .
C10 C -0.5464(3) -0.7472(3) -0.11359(8) 0.0232(5) Uani 1 1 d . U . .
H10 H -0.4426 -0.7748 -0.1174 0.028 Uiso 1 1 calc R . . .
O36_a O -0.3465(4) -0.4291(4) -0.12527(13) 0.0734(16) Uani 0.955(13) 1 d . U A 1
C17 C -0.6835(5) -0.9347(4) 0.00697(12) 0.0527(10) Uani 1 1 d . U . .
H17 H -0.7107 -0.9772 0.0329 0.063 Uiso 1 1 calc R . . .
C19 C -0.7342(4) -0.8815(4) -0.06759(11) 0.0381(7) Uani 1 1 d . U . .
H19 H -0.7964 -0.8878 -0.0915 0.046 Uiso 1 1 calc R . . .
C25 C -0.7243(4) -0.5001(4) 0.08415(12) 0.0469(9) Uani 1 1 d . U . .
C26 C -0.6410(5) -0.6053(5) 0.10180(14) 0.0563(10) Uani 1 1 d . U . .
H26 H -0.5834 -0.6603 0.0834 0.068 Uiso 1 1 calc R . . .
C18 C -0.7763(5) -0.9436(4) -0.02881(13) 0.0520(9) Uani 1 1 d . U . .
H18 H -0.8663 -0.9911 -0.0268 0.062 Uiso 1 1 calc R . . .
C33 C -0.8865(5) -0.8442(5) -0.26795(13) 0.0565(10) Uani 1 1 d . U . .
H33A H -0.8683 -0.7721 -0.2891 0.085 Uiso 1 1 calc GR . . .
H33B H -0.9875 -0.8384 -0.2583 0.085 Uiso 1 1 calc GR . . .
H33C H -0.8690 -0.9356 -0.2805 0.085 Uiso 1 1 calc GR . . .
C39 C -0.9823(4) -0.3014(4) -0.11056(13) 0.0497(9) Uani 1 1 d . U . .
H39A H -0.9445 -0.2209 -0.0952 0.075 Uiso 1 1 calc GR . . .
H39B H -1.0305 -0.3644 -0.0906 0.075 Uiso 1 1 calc GR . . .
H39C H -1.0523 -0.2704 -0.1319 0.075 Uiso 1 1 calc GR . . .
C30 C -0.8086(6) -0.4194(5) 0.11126(16) 0.0620(11) Uani 1 1 d . U . .
H30 H -0.8660 -0.3470 0.0996 0.074 Uiso 1 1 calc R . . .
C22 C -0.6281(7) -0.3156(4) -0.01484(11) 0.0577(11) Uani 1 1 d . U . .
H22A H -0.5607 -0.2362 -0.0181 0.069 Uiso 1 1 calc R . . .
H22B H -0.7279 -0.2803 -0.0193 0.069 Uiso 1 1 calc R . . .
C16 C -0.5522(5) -0.8631(4) 0.00384(10) 0.0487(9) Uani 1 1 d . U . .
H16 H -0.4911 -0.8556 0.0279 0.058 Uiso 1 1 calc R . . .
C24 C -0.7203(5) -0.4712(5) 0.03609(13) 0.0584(11) Uani 1 1 d . U . .
H24 H -0.7785 -0.5164 0.0155 0.070 Uiso 1 1 calc R . . .
C29 C -0.8115(7) -0.4407(7) 0.1539(2) 0.0844(16) Uani 1 1 d . U . .
H29 H -0.8704 -0.3840 0.1714 0.101 Uiso 1 1 calc R . . .
C27 C -0.6371(6) -0.6349(7) 0.14504(17) 0.0735(13) Uani 1 1 d . U . .
H27 H -0.5790 -0.7082 0.1558 0.088 Uiso 1 1 calc R . . .
C28 C -0.7233(8) -0.5516(9) 0.17253(16) 0.0916(19) Uani 1 1 d . U . .
H28 H -0.7235 -0.5674 0.2022 0.110 Uiso 1 1 calc R . . .

loop_
_atom_site_aniso_label
_atom_site_aniso_U_11
_atom_site_aniso_U_22
_atom_site_aniso_U_33
_atom_site_aniso_U_23
_atom_site_aniso_U_13
_atom_site_aniso_U_12
O38 0.0400(12) 0.0449(13) 0.0397(12) 0.0088(10) 0.0145(10) -0.0031(11)
O32 0.0508(13) 0.0326(10) 0.0407(11) -0.0141(9) -0.0233(10) 0.0083(11)
C31 0.0262(13) 0.0248(12) 0.0262(12) -0.0007(10) -0.0050(11) 0.0025(12)
N1 0.0257(12) 0.0291(11) 0.0312(12) -0.0039(10) 0.0077(10) 0.0094(10)
C12 0.0220(12) 0.0216(11) 0.0201(11) -0.0015(10) -0.0023(10) 0.0023(10)
O37 0.0376(12) 0.0492(13) 0.0480(13) -0.0010(11) 0.0137(10) -0.0008(11)
O34 0.0606(17) 0.0429(13) 0.0645(16) -0.0130(12) -0.0352(14) 0.0256(13)
C2 0.0248(13) 0.0224(12) 0.0264(12) -0.0011(10) -0.0014(10) 0.0045(11)
C8 0.0193(11) 0.0186(11) 0.0198(11) -0.0014(9) 0.0007(9) 0.0027(10)
C7 0.0226(12) 0.0194(11) 0.0211(11) -0.0008(9) 0.0014(10) 0.0023(10)
O23 0.0640(16) 0.0541(14) 0.0311(11) -0.0126(11) -0.0024(11) -0.0130(14)
C14 0.0289(13) 0.0248(12) 0.0243(12) 0.0023(10) -0.0023(11) 0.0065(11)
C11 0.0329(14) 0.0199(11) 0.0228(12) -0.0008(10) -0.0028(11) 0.0034(11)
C35 0.0143(11) 0.0241(12) 0.0268(12) 0.0024(10) -0.0027(10) -0.0036(10)
C3 0.0403(17) 0.0216(12) 0.0496(18) 0.0001(13) -0.0047(14) 0.0072(13)
C13 0.0218(12) 0.0210(11) 0.0219(12) -0.0027(10) -0.0020(10) 0.0008(11)
C9 0.0235(13) 0.0271(12) 0.0208(11) 0.0009(10) 0.0040(10) 0.0025(11)
C21 0.055(2) 0.0338(14) 0.0288(14) -0.0086(12) -0.0101(14) 0.0074(16)
C20 0.0389(15) 0.0275(13) 0.0238(12) -0.0020(11) -0.0045(12) 0.0044(12)
C6 0.0357(15) 0.0292(13) 0.0265(13) 0.0025(11) 0.0072(12) 0.0041(12)
C5 0.0450(18) 0.0366(15) 0.0340(15) 0.0113(13) 0.0051(14) -0.0018(14)
C15 0.0427(17) 0.0366(15) 0.0276(14) 0.0017(12) -0.0071(13) 0.0082(15)
C4 0.0498(19) 0.0266(13) 0.0476(17) 0.0133(14) -0.0040(15) -0.0012(14)
C10 0.0255(13) 0.0203(11) 0.0237(12) 0.0011(10) -0.0021(10) 0.0051(11)
O36_a 0.061(2) 0.072(2) 0.088(3) -0.0253(19) 0.0183(18) -0.0404(18)
C17 0.072(3) 0.0469(19) 0.0395(17) 0.0157(16) 0.0185(17) 0.020(2)
C19 0.0353(16) 0.0409(16) 0.0382(15) 0.0097(14) 0.0014(13) -0.0014(14)
C25 0.0388(18) 0.052(2) 0.0497(19) -0.0050(16) 0.0016(15) -0.0160(17)
C26 0.0394(19) 0.068(3) 0.062(2) -0.008(2) 0.0035(17) -0.0048(19)
C18 0.051(2) 0.050(2) 0.056(2) 0.0208(18) 0.0177(17) -0.0003(18)
C33 0.067(2) 0.0513(19) 0.051(2) -0.0141(17) -0.035(2) 0.000(2)
C39 0.0384(18) 0.055(2) 0.056(2) -0.0057(18) 0.0190(16) 0.0206(17)
C30 0.056(2) 0.055(2) 0.075(3) -0.018(2) 0.006(2) -0.011(2)
C22 0.099(3) 0.0397(17) 0.0339(17) -0.0121(14) -0.0030(19) 0.009(2)
C16 0.073(2) 0.0497(19) 0.0236(14) 0.0030(14) -0.0057(15) 0.022(2)
C24 0.058(2) 0.074(3) 0.0432(18) -0.0171(19) -0.0100(17) -0.020(2)
C29 0.072(3) 0.092(4) 0.089(3) -0.048(3) 0.042(3) -0.032(3)
C27 0.062(3) 0.088(3) 0.070(3) 0.023(3) -0.018(2) -0.015(3)
C28 0.098(4) 0.134(5) 0.043(2) -0.002(3) 0.007(2) -0.064(4)

loop_
_atom_type_symbol
_atom_type_description
_atom_type_scat_dispersion_real
_atom_type_scat_dispersion_imag
_atom_type_scat_source
C C 0.0181 0.0091 'International Tables Vol C Tables 4.2.6.8 and 6.1.1.4'
H H 0.0000 0.0000 'International Tables Vol C Tables 4.2.6.8 and 6.1.1.4'
N N 0.0311 0.0180 'International Tables Vol C Tables 4.2.6.8 and 6.1.1.4'
O O 0.0492 0.0322 'International Tables Vol C Tables 4.2.6.8 and 6.1.1.4'

loop_
_geom_angle_atom_site_label_1
_geom_angle_atom_site_label_2
_geom_angle_atom_site_label_3
_geom_angle
C31 O32 C33 115.9(3)
O32 C31 C12 113.0(2)
O34 C31 O32 124.5(3)
O34 C31 C12 122.5(3)
C2 N1 C39 125.2(3)
C9 N1 C2 111.1(2)
C9 N1 C39 123.4(3)
C31 C12 C8 119.4(2)
C11 C12 C31 127.1(2)
C11 C12 C8 113.1(2)
C7 C2 N1 110.2(2)
C3 C2 N1 128.0(3)
C3 C2 C7 121.7(3)
C12 C8 C7 118.9(2)
C12 C8 C13 102.14(19)
C12 C8 C9 110.4(2)
C7 C8 C13 115.3(2)
C7 C8 C9 101.5(2)
C9 C8 C13 108.4(2)
C2 C7 C8 108.4(2)
C6 C7 C2 119.9(2)
C6 C7 C8 131.6(2)
C24 O23 C22 112.1(3)
C15 C14 C10 118.6(3)
C19 C14 C15 118.8(3)
C19 C14 C10 122.4(3)
C12 C11 C10 113.3(2)
O37 C35 C13 117.4(2)
O37 C35 O36_a 124.4(3)
O36_a C35 C13 118.1(3)
C2 C3 C4 117.4(3)
C35 C13 C8 107.2(2)
C35 C13 C10 105.8(2)
C20 C13 C8 112.4(2)
C20 C13 C35 107.2(2)
C20 C13 C10 118.2(2)
C10 C13 C8 105.5(2)
O38 C9 N1 126.2(3)
O38 C9 C8 126.0(3)
N1 C9 C8 107.8(2)
C20 C21 C22 176.1(4)
C21 C20 C13 170.9(3)
C7 C6 C5 118.7(3)
C4 C5 C6 120.5(3)
C14 C15 C16 120.2(3)
C5 C4 C3 121.7(3)
C14 C10 C13 115.8(2)
C11 C10 C14 114.4(2)
C11 C10 C13 102.5(2)
C16 C17 C18 119.7(3)
C14 C19 C18 120.7(3)
C26 C25 C30 118.0(4)
C26 C25 C24 120.9(4)
C30 C25 C24 121.1(4)
C25 C26 C27 123.8(5)
C19 C18 C17 119.9(4)
C29 C30 C25 122.3(5)
O23 C22 C21 114.7(3)
C17 C16 C15 120.7(3)
O23 C24 C25 109.4(3)
C30 C29 C28 119.8(5)
C26 C27 C28 117.8(5)
C27 C28 C29 118.3(4)

loop_
_geom_bond_atom_site_label_1
_geom_bond_atom_site_label_2
_geom_bond_distance
O38 C9 1.211(4)
O32 C31 1.329(3)
O32 C33 1.447(4)
C31 C12 1.483(4)
C31 O34 1.198(4)
N1 C2 1.401(4)
N1 C9 1.365(4)
N1 C39 1.449(4)
C12 C8 1.503(3)
C12 C11 1.333(4)
O37 C35 1.209(4)
C2 C7 1.396(4)
C2 C3 1.388(4)
C8 C7 1.514(3)
C8 C13 1.583(3)
C8 C9 1.556(3)
C7 C6 1.385(4)
O23 C22 1.404(4)
O23 C24 1.381(5)
C14 C15 1.390(4)
C14 C10 1.524(4)
C14 C19 1.385(5)
C11 C10 1.497(4)
C35 C13 1.558(4)
C35 O36_a 1.212(4)
C3 C4 1.392(5)
C13 C20 1.455(4)
C13 C10 1.579(3)
C21 C20 1.187(4)
C21 C22 1.468(4)
C6 C5 1.399(4)
C5 C4 1.375(5)
C15 C16 1.392(5)
C17 C18 1.390(6)
C17 C16 1.367(7)
C19 C18 1.389(5)
C25 C26 1.360(6)
C25 C30 1.365(6)
C25 C24 1.513(6)
C26 C27 1.368(7)
C30 C29 1.334(8)
C29 C28 1.437(10)
C27 C28 1.396(9)
